data_2206312
loop_
_publ_author_name
'Messouri, Ibtissam'
'El Bali, Brahim'
'Capitelli, Francesco'
'Piniella, Juan F.'
'Lachkar, Mohammed'
'Slimani, Zineb'

_publ_section_title
;
 Diammonium tris[hexaaquamagnesium(II)]
 tetrakis[hydrogenphosphate(III)],
 (NH~4~)~2~[Mg(H~2~O)~6~]~3~(HPO~3~)~4~
;
_journal_issue 7
_journal_name_full 'Acta Crystallographica Section E'
_journal_page_first i129
_journal_page_last i131
_journal_paper_doi 10.1107/S160053680501723X
_journal_volume 61
_journal_year 2005
_chemical_formula_iupac '(N H4)2 [Mg (H2 O)6]3 (H P O3)4'
_chemical_formula_moiety '2H4 N +, 3(H12 Mg O6), 4(H O3 P)'
_chemical_formula_structural '(N H4)2 (Mg (H2 O)6)3 (H P O3)4'
_chemical_formula_sum 'H48 Mg3 N2 O30 P4'
_chemical_formula_weight 753.21
_chemical_name_common 'Ammonium magnesium phosphite 18-hydrate'
_chemical_name_systematic
;
Diammonium trimagnesium tetrakis[hydrogenphosphate(III)] octadecahydrate
;
_space_group_IT_number 12
_symmetry_cell_setting monoclinic
_symmetry_space_group_name_Hall '-C 2y'
_symmetry_space_group_name_H-M 'C 1 2/m 1'
_atom_sites_solution_hydrogens geom
_atom_sites_solution_primary direct
_atom_sites_solution_secondary difmap
_audit_creation_method SHELXL-97
_cell_angle_alpha 90.00
_cell_angle_beta 91.377(6)
_cell_angle_gamma 90.00
_cell_formula_units_Z 2
_cell_length_a 34.330(3)
_cell_length_b 7.0380(3)
_cell_length_c 6.1666(3)
_cell_measurement_reflns_used 5254
_cell_measurement_temperature 293(2)
_cell_measurement_theta_max 27.49
_cell_measurement_theta_min 5.07
_cell_volume 1489.51(16)
_computing_cell_refinement EVALCCD
_computing_data_collection 'COLLECT (Nonius, 1998)'
_computing_data_reduction 'EVALCCD (Nonius, 1998)'
_computing_molecular_graphics 'DIAMOND (Brandenburg, 1999)'
_computing_publication_material SHELXL97
_computing_structure_refinement 'SHELXL97 (Sheldrick, 1997)'
_computing_structure_solution 'SIR97 (Altomare <i>et al.</i>, 1999)'
_diffrn_ambient_temperature 293(2)
_diffrn_measured_fraction_theta_full 0.975
_diffrn_measured_fraction_theta_max 0.975
_diffrn_measurement_device_type 'Nonius KappaCCD'
_diffrn_measurement_method '\f and \w'
_diffrn_radiation_monochromator graphite
_diffrn_radiation_source 'fine-focus sealed tube'
_diffrn_radiation_type MoK\a
_diffrn_radiation_wavelength 0.71073
_diffrn_reflns_av_R_equivalents 0.0119
_diffrn_reflns_av_sigmaI/netI 0.0136
_diffrn_reflns_limit_h_max 41
_diffrn_reflns_limit_h_min -44
_diffrn_reflns_limit_k_max 9
_diffrn_reflns_limit_k_min -9
_diffrn_reflns_limit_l_max 8
_diffrn_reflns_limit_l_min -7
_diffrn_reflns_number 4735
_diffrn_reflns_theta_full 27.49
_diffrn_reflns_theta_max 27.49
_diffrn_reflns_theta_min 5.07
_diffrn_standards_decay_% 0
_diffrn_standards_interval_count 0
_diffrn_standards_number 0
_exptl_absorpt_coefficient_mu 0.427
_exptl_absorpt_correction_T_max 0.8478
_exptl_absorpt_correction_T_min 0.8311
_exptl_absorpt_correction_type multi-scan
_exptl_absorpt_process_details '(SADABS; Siemens, 1996)'
_exptl_crystal_colour colourless
_exptl_crystal_density_diffrn 1.679
_exptl_crystal_density_method 'not measured'
_exptl_crystal_description prism
_exptl_crystal_F_000 796
_exptl_crystal_size_max 0.45
_exptl_crystal_size_mid 0.45
_exptl_crystal_size_min 0.40
_refine_diff_density_max 0.277
_refine_diff_density_min -0.317
_refine_ls_extinction_method none
_refine_ls_goodness_of_fit_ref 1.108
_refine_ls_hydrogen_treatment refall
_refine_ls_matrix_type full
_refine_ls_number_parameters 158
_refine_ls_number_reflns 1799
_refine_ls_number_restraints 0
_refine_ls_restrained_S_all 1.108
_refine_ls_R_factor_all 0.0242
_refine_ls_R_factor_gt 0.0221
_refine_ls_shift/su_max 0.001
_refine_ls_shift/su_mean 0.000
_refine_ls_structure_factor_coef Fsqd
_refine_ls_weighting_details 'w = 1/[\s^2^(Fo^2^)+(0.0385P)^2^+0.6624P] where P = (Fo^2^+2Fc^2^)/3'
_refine_ls_weighting_scheme calc
_refine_ls_wR_factor_gt 0.0627
_refine_ls_wR_factor_ref 0.0637
_reflns_number_gt 1687
_reflns_number_total 1799
_reflns_threshold_expression I>2\s(I)
_cod_data_source_file wm6070.cif
_cod_data_source_block I
_cod_depositor_comments
;
The following automatic conversions were performed:
'_geom_bond_publ_flag' value 'No' changed to 'no' according to
'/home/saulius/struct/CIF-dictionaries/cif_core.dic' dictionary named
'cif_core.dic' version 2.4.1 from 2010-06-29 (20
times).

'_geom_bond_publ_flag' value 'Yes' changed to 'yes' according to
'/home/saulius/struct/CIF-dictionaries/cif_core.dic' dictionary named
'cif_core.dic' version 2.4.1 from 2010-06-29 (12 times).

Automatic conversion script
Id: cif_fix_enum 1527 2010-12-29 10:47:43Z saulius 

The following automatic conversions were performed:

'_geom_bond_publ_flag' value 'No' changed to 'no' according to
/home/saulius/struct/CIF-dictionaries/cif_core.dic dictionary named
'cif_core.dic' version 2.4.1 from 2010-06-29 (20
times).

'_geom_bond_publ_flag' value 'Yes' changed to 'yes'
according to /home/saulius/struct/CIF-dictionaries/cif_core.dic
dictionary named 'cif_core.dic' version 2.4.1 from 2010-06-29 (12
times).

Automatic conversion script
Id: cif_fix_values 1715 2011-07-08 13:25:40Z adriana 
;
_cod_original_sg_symbol_H-M 'C 2/m'
_cod_database_code 2206312
_cod_database_fobs_code 2206312

loop_
_symmetry_equiv_pos_as_xyz
'x, y, z'
'-x, y, -z'
'x+1/2, y+1/2, z'
'-x+1/2, y+1/2, -z'
'-x, -y, -z'
'x, -y, z'
'-x+1/2, -y+1/2, -z'
'x+1/2, -y+1/2, z'

loop_
_atom_site_label
_atom_site_fract_x
_atom_site_fract_y
_atom_site_fract_z
_atom_site_U_iso_or_equiv
_atom_site_adp_type
_atom_site_calc_flag
_atom_site_refinement_flags
_atom_site_occupancy
_atom_site_type_symbol
P1 0.047588(10) 0.0000 0.34406(6) 0.01405(11) Uani d S 1 P
P2 0.204833(11) 0.5000 0.37833(6) 0.01539(11) Uani d S 1 P
Mg1 0.166919(14) 0.0000 0.75159(8) 0.01693(13) Uani d S 1 Mg
Mg2 0.0000 0.5000 0.0000 0.01638(16) Uani d S 1 Mg
O1 0.05798(2) 0.17990(11) 0.47012(12) 0.02087(18) Uani d . 1 O
O2 0.06427(3) 0.0000 0.11689(17) 0.0219(2) Uani d S 1 O
O3 0.16056(3) 0.5000 0.40510(19) 0.0238(3) Uani d S 1 O
O4 0.21869(2) 0.31952(12) 0.26747(13) 0.02258(19) Uani d . 1 O
O5 0.19134(3) 0.0000 0.44310(19) 0.0224(2) Uani d S 1 O
O6 0.20496(2) -0.21016(14) 0.84966(15) 0.0255(2) Uani d . 1 O
O7 0.14077(4) 0.0000 1.0523(2) 0.0379(4) Uani d S 1 O
O8 0.12952(3) 0.21956(13) 0.65128(14) 0.02337(19) Uani d . 1 O
O9 -0.03569(3) 0.29247(13) 0.12762(15) 0.0267(2) Uani d . 1 O
O10 0.03689(4) 0.5000 0.2665(2) 0.0309(3) Uani d S 1 O
N1 0.11722(5) 0.5000 0.0148(3) 0.0328(4) Uani d S 1 N
H1 0.0120(5) 0.0000 0.315(3) 0.019(5) Uiso d S 1 H
H2 0.2201(6) 0.5000 0.567(3) 0.022(5) Uiso d S 1 H
H5 0.2033(5) -0.098(2) 0.388(3) 0.041(5) Uiso d . 1 H
H61 0.2253(6) -0.211(3) 0.807(3) 0.042(5) Uiso d . 1 H
H62 0.2060(5) -0.255(2) 0.968(3) 0.038(5) Uiso d . 1 H
H71 0.1513(8) 0.0000 1.154(4) 0.038(7) Uiso d S 1 H
H72 0.1162(7) 0.0000 1.087(4) 0.035(6) Uiso d S 1 H
H81 0.1400(5) 0.286(3) 0.577(3) 0.036(5) Uiso d . 1 H
H82 0.1092(5) 0.198(2) 0.603(2) 0.031(4) Uiso d . 1 H
H91 -0.0430(5) 0.195(3) 0.055(3) 0.039(4) Uiso d . 1 H
H92 -0.0394(5) 0.737(3) 0.243(3) 0.045(5) Uiso d . 1 H
H100 0.0418(5) 0.403(3) 0.344(3) 0.040(4) Uiso d . 1 H
H110 0.1314(7) 0.5000 0.140(4) 0.037(6) Uiso d S 1 H
H112 0.1230(5) 0.602(3) -0.060(3) 0.055(5) Uiso d . 1 H
H113 0.0913(10) 0.5000 0.046(5) 0.069(9) Uiso d S 1 H

loop_
_atom_site_aniso_label
_atom_site_aniso_U_11
_atom_site_aniso_U_22
_atom_site_aniso_U_33
_atom_site_aniso_U_12
_atom_site_aniso_U_13
_atom_site_aniso_U_23
P1 0.01408(18) 0.01582(19) 0.01227(18) 0.000 0.00059(13) 0.000
P2 0.01604(19) 0.01550(19) 0.01471(19) 0.000 0.00205(13) 0.000
Mg1 0.0149(2) 0.0201(3) 0.0158(2) 0.000 0.00105(18) 0.000
Mg2 0.0193(3) 0.0158(3) 0.0141(3) 0.000 0.0003(3) 0.000
O1 0.0267(4) 0.0177(4) 0.0181(4) 0.0004(3) -0.0017(3) -0.0024(3)
O2 0.0242(5) 0.0272(6) 0.0145(5) 0.000 0.0047(4) 0.000
O3 0.0169(5) 0.0257(6) 0.0290(6) 0.000 0.0044(4) 0.000
O4 0.0250(4) 0.0183(4) 0.0247(4) 0.0004(3) 0.0065(3) -0.0039(3)
O5 0.0277(6) 0.0176(5) 0.0222(6) 0.000 0.0076(5) 0.000
O6 0.0192(4) 0.0337(5) 0.0237(4) 0.0047(3) 0.0019(3) 0.0074(4)
O7 0.0193(6) 0.0785(11) 0.0160(6) 0.000 0.0026(5) 0.000
O8 0.0165(4) 0.0246(4) 0.0288(4) -0.0003(3) -0.0014(3) 0.0034(4)
O9 0.0391(5) 0.0237(4) 0.0174(4) -0.0098(4) 0.0063(3) 0.0001(3)
O10 0.0514(8) 0.0160(6) 0.0245(6) 0.000 -0.0173(6) 0.000
N1 0.0309(8) 0.0355(9) 0.0316(9) 0.000 -0.0034(7) 0.000

loop_
_atom_type_symbol
_atom_type_description
_atom_type_scat_dispersion_real
_atom_type_scat_dispersion_imag
_atom_type_scat_source
Mg Mg 0.0486 0.0363 'International Tables Vol C Tables 4.2.6.8 and 6.1.1.4'
P P 0.1023 0.0942 'International Tables Vol C Tables 4.2.6.8 and 6.1.1.4'
O O 0.0106 0.0060 'International Tables Vol C Tables 4.2.6.8 and 6.1.1.4'
N N 0.0061 0.0033 'International Tables Vol C Tables 4.2.6.8 and 6.1.1.4'
H H 0.0000 0.0000 'International Tables Vol C Tables 4.2.6.8 and 6.1.1.4'

loop_
_geom_angle_atom_site_label_1
_geom_angle_atom_site_label_2
_geom_angle_atom_site_label_3
_geom_angle_site_symmetry_1
_geom_angle_site_symmetry_3
_geom_angle
_geom_angle_publ_flag
O1 P1 O1 6 . 112.41(6) yes
O1 P1 O2 6 . 112.33(4) ?
O1 P1 O2 . . 112.33(4) yes
O1 P1 H1 6 . 107.1(4) yes
O1 P1 H1 . . 107.1(4) ?
O2 P1 H1 . . 105.0(9) yes
O4 P2 O4 6_565 . 112.92(6) yes
O4 P2 O3 6_565 . 111.67(4) ?
O4 P2 O3 . . 111.67(4) yes
O4 P2 H2 6_565 . 106.6(4) ?
O4 P2 H2 . . 106.6(4) yes
O3 P2 H2 . . 106.8(9) yes
O6 Mg1 O6 6 . 92.10(6) ?
O6 Mg1 O7 6 . 91.29(4) ?
O6 Mg1 O7 . . 91.29(4) ?
O6 Mg1 O8 6 6 178.34(4) ?
O6 Mg1 O8 . 6 86.36(4) ?
O7 Mg1 O8 . 6 89.35(4) ?
O6 Mg1 O8 6 . 86.36(4) ?
O6 Mg1 O8 . . 178.34(4) ?
O7 Mg1 O8 . . 89.35(4) ?
O8 Mg1 O8 6 . 95.18(6) ?
O6 Mg1 O5 6 . 90.11(4) ?
O6 Mg1 O5 . . 90.11(4) ?
O7 Mg1 O5 . . 177.98(6) ?
O8 Mg1 O5 6 . 89.29(4) ?
O8 Mg1 O5 . . 89.29(4) ?
O10 Mg2 O10 . 5_565 180.00(7) ?
O10 Mg2 O9 . 5_565 86.84(4) ?
O10 Mg2 O9 5_565 5_565 93.16(4) ?
O10 Mg2 O9 . 2 86.84(4) ?
O10 Mg2 O9 5_565 2 93.16(4) ?
O9 Mg2 O9 5_565 2 89.55(5) ?
O10 Mg2 O9 . . 93.16(4) ?
O10 Mg2 O9 5_565 . 86.84(4) ?
O9 Mg2 O9 5_565 . 180.00(4) ?
O9 Mg2 O9 2 . 90.45(5) ?
O10 Mg2 O9 . 6_565 93.16(4) ?
O10 Mg2 O9 5_565 6_565 86.84(4) ?
O9 Mg2 O9 5_565 6_565 90.45(5) ?
O9 Mg2 O9 2 6_565 180.00(4) ?
O9 Mg2 O9 . 6_565 89.55(5) ?
Mg1 O5 H5 . . 123.7(10) ?
Mg1 O6 H61 . . 119.7(14) ?
Mg1 O6 H62 . . 124.8(12) ?
H61 O6 H62 . . 106.9(18) ?
Mg1 O7 H71 . . 124(2) ?
Mg1 O7 H72 . . 131.0(15) ?
H71 O7 H72 . . 105(2) ?
Mg1 O8 H81 . . 109.7(13) ?
Mg1 O8 H82 . . 121.2(13) ?
H81 O8 H82 . . 109.1(17) ?
Mg2 O9 H91 . . 122.4(11) ?
Mg2 O10 H100 . . 124.3(11) ?
H110 N1 H112 . . 109.0(14) ?
H110 N1 H113 . . 109(2) ?
H112 N1 H113 . . 110.0(15) ?

loop_
_geom_bond_atom_site_label_1
_geom_bond_atom_site_label_2
_geom_bond_site_symmetry_2
_geom_bond_distance
_geom_bond_publ_flag
P1 O1 6 1.5235(8) no
P1 O1 . 1.5235(8) yes
P1 O2 . 1.5261(11) yes
P1 H1 . 1.232(18) yes
P2 O4 6_565 1.5240(8) no
P2 O4 . 1.5240(8) yes
P2 O3 . 1.5328(11) yes
P2 H2 . 1.267(19) yes
Mg1 O6 6 2.0545(9) no
Mg1 O6 . 2.0545(9) yes
Mg1 O7 . 2.0793(13) yes
Mg1 O8 6 2.0929(9) no
Mg1 O8 . 2.0929(9) yes
Mg1 O5 . 2.0973(12) yes
Mg2 O10 . 2.0504(12) yes
Mg2 O10 5_565 2.0504(12) no
Mg2 O9 5_565 2.0737(9) no
Mg2 O9 2 2.0737(9) no
Mg2 O9 . 2.0737(9) yes
Mg2 O9 6_565 2.0737(9) no
O5 H5 . 0.874(17) no
O6 H61 . 0.753(19) no
O6 H62 . 0.798(19) no
O7 H71 . 0.71(3) no
O7 H72 . 0.87(3) no
O8 H81 . 0.751(19) no
O8 H82 . 0.766(17) no
O9 H91 . 0.85(2) no
O10 H100 . 0.848(17) no
N1 H110 . 0.90(3) no
N1 H112 . 0.87(2) no
N1 H113 . 0.91(3) no

loop_
_geom_hbond_atom_site_label_D
_geom_hbond_atom_site_label_H
_geom_hbond_atom_site_label_A
_geom_hbond_site_symmetry_A
_geom_hbond_distance_DH
_geom_hbond_distance_HA
_geom_hbond_distance_DA
_geom_hbond_angle_DHA
O8 H81 O3 . 0.751(19) 1.983(19) 2.7227(12) 168.2(18)
O8 H82 O1 . 0.766(17) 1.927(18) 2.6883(12) 172.5(18)
O10 H100 O1 . 0.848(17) 1.833(18) 2.6707(10) 169.2(16)
N1 H110 O3 . 0.90(3) 1.90(3) 2.799(2) 179(2)
O5 H5 O4 6 0.874(17) 1.812(17) 2.6758(10) 169.0(16)
O6 H62 O4 6_556 0.798(19) 1.938(19) 2.7193(12) 166.0(17)
O6 H61 O4 4_546 0.753(19) 1.999(19) 2.7436(12) 170.3(19)
O7 H71 O5 1_556 0.71(3) 2.23(3) 2.9363(19) 172(3)
O7 H72 O2 1_556 0.87(3) 1.80(3) 2.6657(18) 172(2)
O9 H91 O2 2 0.85(2) 1.87(2) 2.7207(12) 173.0(17)
N1 H112 O8 6_564 0.87(2) 2.20(2) 3.0242(17) 157.3(17)
